data_7031089
loop_
_publ_author_name
'Zhao, Xiao-Li'
'Mak, Thomas C. W.'

_publ_section_title
;
 Silver cages with encapsulated acetylenediide as building blocks for
 hydrothermal synthesis of supramolecular complexes with n-cyanopyridine
 and pyridine-n-carboxamide (n=3, 4).
;
_journal_issue 20
_journal_name_full 'Dalton transactions (Cambridge, England : 2003)'
_journal_page_first 3212
_journal_page_last 3217
_journal_paper_doi 10.1039/B406711H
_journal_year 2004
_chemical_formula_sum 'C16 H10 Ag6 F12 N2 O11'
_chemical_formula_weight 1281.45
_chemical_name_systematic
;
?
;
_space_group_IT_number 15
_symmetry_cell_setting monoclinic
_symmetry_space_group_name_Hall '-C 2yc'
_symmetry_space_group_name_H-M 'C 1 2/c 1'
_atom_sites_solution_hydrogens geom
_atom_sites_solution_primary direct
_atom_sites_solution_secondary difmap
_audit_creation_method SHELXL-97
_cell_angle_alpha 90.00
_cell_angle_beta 128.0610(10)
_cell_angle_gamma 90.00
_cell_formula_units_Z 8
_cell_length_a 20.1547(10)
_cell_length_b 24.0752(12)
_cell_length_c 15.3635(8)
_cell_measurement_temperature 293(2)
_cell_volume 5869.6(5)
_computing_structure_refinement 'SHELXL-97 (Sheldrick, 1997)'
_computing_structure_solution 'SHELXS-97 (Sheldrick, 1990)'
_diffrn_ambient_temperature 293(2)
_diffrn_measured_fraction_theta_full 0.996
_diffrn_measured_fraction_theta_max 0.996
_diffrn_radiation_monochromator graphite
_diffrn_radiation_source 'fine-focus sealed tube'
_diffrn_radiation_type MoK\a
_diffrn_radiation_wavelength 0.71073
_diffrn_reflns_av_R_equivalents 0.0298
_diffrn_reflns_av_sigmaI/netI 0.0240
_diffrn_reflns_limit_h_max 17
_diffrn_reflns_limit_h_min -26
_diffrn_reflns_limit_k_max 31
_diffrn_reflns_limit_k_min -27
_diffrn_reflns_limit_l_max 20
_diffrn_reflns_limit_l_min -20
_diffrn_reflns_number 20199
_diffrn_reflns_theta_full 28.01
_diffrn_reflns_theta_max 28.01
_diffrn_reflns_theta_min 1.59
_exptl_absorpt_coefficient_mu 4.057
_exptl_absorpt_correction_T_max 1
_exptl_absorpt_correction_T_min 0.530587
_exptl_absorpt_correction_type multi-scan
_exptl_absorpt_process_details sadabs
_exptl_crystal_colour colorless
_exptl_crystal_density_diffrn 2.891
_exptl_crystal_density_method 'not measured'
_exptl_crystal_description block
_exptl_crystal_F_000 4752
_exptl_crystal_size_max 0.56
_exptl_crystal_size_mid 0.46
_exptl_crystal_size_min 0.38
_refine_diff_density_max 1.551
_refine_diff_density_min -1.606
_refine_diff_density_rms 0.153
_refine_ls_extinction_coef 0.00082(4)
_refine_ls_extinction_expression Fc^*^=kFc[1+0.001xFc^2^\l^3^/sin(2\q)]^-1/4^
_refine_ls_extinction_method SHELXL
_refine_ls_goodness_of_fit_ref 1.030
_refine_ls_hydrogen_treatment mixed
_refine_ls_matrix_type full
_refine_ls_number_parameters 454
_refine_ls_number_reflns 7080
_refine_ls_number_restraints 0
_refine_ls_restrained_S_all 1.030
_refine_ls_R_factor_all 0.0515
_refine_ls_R_factor_gt 0.0422
_refine_ls_shift/su_max 0.001
_refine_ls_shift/su_mean 0.000
_refine_ls_structure_factor_coef Fsqd
_refine_ls_weighting_details
;
calc w=1/[\s^2^(Fo^2^)+(0.0629P)^2^+34.4806P] where
P=(Fo^2^+2Fc^2^)/3
;
_refine_ls_weighting_scheme calc
_refine_ls_wR_factor_gt 0.1096
_refine_ls_wR_factor_ref 0.1165
_reflns_number_gt 5923
_reflns_number_total 7080
_reflns_threshold_expression >2sigma(I)
_cod_data_source_file b406711h.txt
_cod_data_source_block compound_2
_cod_original_sg_symbol_H-M C2/c
_cod_database_code 7031089

loop_
_symmetry_equiv_pos_as_xyz
'x, y, z'
'-x, y, -z+1/2'
'x+1/2, y+1/2, z'
'-x+1/2, y+1/2, -z+1/2'
'-x, -y, -z'
'x, -y, z-1/2'
'-x+1/2, -y+1/2, -z'
'x+1/2, -y+1/2, z-1/2'

loop_
_atom_site_label
_atom_site_type_symbol
_atom_site_fract_x
_atom_site_fract_y
_atom_site_fract_z
_atom_site_U_iso_or_equiv
_atom_site_adp_type
_atom_site_occupancy
_atom_site_symmetry_multiplicity
_atom_site_calc_flag
_atom_site_refinement_flags
Ag1 Ag 0.58387(2) 0.00880(2) 0.35038(3) 0.04238(13) Uani 1 1 d .
Ag2 Ag 0.58822(2) 0.00729(2) 0.53756(3) 0.04363(13) Uani 1 1 d .
Ag4 Ag 0.29247(3) -0.051717(19) 0.19634(4) 0.04883(14) Uani 1 1 d .
Ag3 Ag 0.47994(3) -0.085618(18) 0.35074(5) 0.05828(16) Uani 1 1 d .
Ag6 Ag 0.48803(4) 0.103567(19) 0.34711(5) 0.06445(17) Uani 1 1 d .
Ag5 Ag 0.28542(3) 0.05910(2) 0.23398(5) 0.05706(16) Uani 1 1 d .
C1 C 0.3950(3) 0.00877(19) 0.2961(4) 0.0298(9) Uani 1 1 d .
C2 C 0.4730(3) 0.0125(2) 0.3534(4) 0.0306(9) Uani 1 1 d .
O1 O 0.3229(3) -0.14326(18) 0.2751(4) 0.0562(11) Uani 1 1 d .
O2 O 0.4309(3) -0.13102(18) 0.4521(3) 0.0516(10) Uani 1 1 d .
C3 C 0.3631(3) -0.1520(2) 0.3747(5) 0.0469(13) Uani 1 1 d .
C4 C 0.3272(5) -0.1965(4) 0.4063(8) 0.078(2) Uani 1 1 d .
F11 F 0.2533(4) -0.2119(4) 0.3278(7) 0.185(5) Uani 1 1 d .
F12 F 0.3250(6) -0.1783(3) 0.4868(8) 0.143(3) Uani 1 1 d .
F13 F 0.3756(4) -0.2397(2) 0.4515(6) 0.112(2) Uani 1 1 d .
O3 O 0.7064(3) 0.0566(2) 0.4586(4) 0.0656(13) Uani 1 1 d .
O4 O 0.7241(2) 0.0363(2) 0.6135(3) 0.0524(10) Uani 1 1 d .
C5 C 0.7464(4) 0.0529(2) 0.5599(5) 0.0450(12) Uani 1 1 d .
C6 C 0.8402(5) 0.0687(4) 0.6270(6) 0.072(2) Uani 1 1 d .
F21 F 0.8842(4) 0.0276(5) 0.6378(9) 0.181(5) Uani 1 1 d .
F22 F 0.8729(3) 0.0863(3) 0.7270(4) 0.114(2) Uani 1 1 d .
F23 F 0.8520(4) 0.1082(4) 0.5804(5) 0.159(4) Uani 1 1 d .
O5 O 0.6629(3) -0.0760(2) 0.4221(4) 0.0620(12) Uani 1 1 d .
O6 O 0.6416(3) -0.09436(17) 0.5450(3) 0.0493(9) Uani 1 1 d .
C7 C 0.6763(3) -0.1010(2) 0.5019(5) 0.0419(11) Uani 1 1 d .
C8 C 0.7449(5) -0.1459(3) 0.5522(7) 0.0663(19) Uani 1 1 d .
F31 F 0.7353(5) -0.1773(3) 0.4771(5) 0.122(2) Uani 1 1 d .
F32 F 0.8189(3) -0.1241(3) 0.6032(6) 0.124(2) Uani 1 1 d .
F33 F 0.7496(5) -0.1770(3) 0.6250(6) 0.131(3) Uani 1 1 d .
O7 O 0.4821(4) 0.1908(2) 0.3049(5) 0.0801(16) Uani 1 1 d .
C9 C 0.5000 0.2114(3) 0.2500 0.055(2) Uani 1 2 d S
C10 C 0.5000 0.2753(4) 0.2500 0.112(7) Uani 1 2 d S
F41 F 0.4069(19) 0.2870(7) 0.157(2) 0.208(12) Uani 0.50 1 d P
F42 F 0.488(2) 0.2981(7) 0.172(2) 0.108(10) Uani 0.50 1 d P
F43 F 0.535(3) 0.2981(11) 0.216(3) 0.167(18) Uani 0.50 1 d P
O8 O 0.5121(3) -0.17117(17) 0.3317(4) 0.0592(11) Uani 1 1 d .
C11 C 0.5000 -0.1921(3) 0.2500 0.0480(19) Uani 1 2 d S
C12 C 0.5000 -0.2564(5) 0.2500 0.106(6) Uani 1 2 d S
F51 F 0.564(2) -0.2705(7) 0.236(3) 0.163(9) Uani 0.50 1 d P
F52 F 0.565(2) -0.2754(11) 0.338(3) 0.149(17) Uani 0.50 1 d P
F53 F 0.526(4) -0.2792(10) 0.335(3) 0.17(2) Uani 0.50 1 d P
N1 N -0.1540(3) -0.08090(19) -0.1533(4) 0.0437(10) Uani 1 1 d .
N2 N 0.1424(3) -0.1594(2) 0.0890(4) 0.0501(12) Uani 1 1 d .
H2A H 0.1960 -0.1644 0.1345 0.060 Uiso 1 1 calc R
H2B H 0.1088 -0.1871 0.0686 0.060 Uiso 1 1 calc R
O9 O 0.1553(2) -0.06773(17) 0.0752(4) 0.0514(10) Uani 1 1 d .
C13 C -0.0364(3) -0.1398(2) -0.0327(5) 0.0470(13) Uani 1 1 d .
H13A H -0.0160 -0.1732 0.0057 0.056 Uiso 1 1 calc R
C14 C -0.1220(3) -0.1275(2) -0.0978(6) 0.0519(14) Uani 1 1 d .
H14A H -0.1581 -0.1534 -0.1021 0.062 Uiso 1 1 calc R
C15 C -0.1017(4) -0.0445(3) -0.1482(6) 0.0545(16) Uani 1 1 d .
H15A H -0.1237 -0.0115 -0.1878 0.065 Uiso 1 1 calc R
C16 C -0.0153(3) -0.0541(2) -0.0854(5) 0.0515(15) Uani 1 1 d .
H16A H 0.0194 -0.0281 -0.0842 0.062 Uiso 1 1 calc R
C17 C 0.0176(3) -0.1017(2) -0.0260(4) 0.0353(10) Uani 1 1 d .
C18 C 0.1119(3) -0.1095(2) 0.0505(4) 0.0396(11) Uani 1 1 d .
O1W O 0.3256(4) 0.1572(3) 0.2538(7) 0.103(2) Uani 1 1 d .
O2W O 0.0679(3) -0.2722(2) 0.0476(5) 0.0757(15) Uani 1 1 d .

loop_
_atom_site_aniso_label
_atom_site_aniso_U_11
_atom_site_aniso_U_22
_atom_site_aniso_U_33
_atom_site_aniso_U_23
_atom_site_aniso_U_13
_atom_site_aniso_U_12
Ag1 0.02619(19) 0.0749(3) 0.02491(18) 0.00176(16) 0.01517(15) 0.00070(16)
Ag2 0.0320(2) 0.0742(3) 0.02512(18) 0.00258(16) 0.01782(16) -0.00137(17)
Ag4 0.0325(2) 0.0542(3) 0.0494(2) -0.01073(18) 0.02005(18) -0.01552(17)
Ag3 0.0525(3) 0.0278(2) 0.0945(4) 0.0063(2) 0.0453(3) 0.00663(17)
Ag6 0.1035(4) 0.0290(2) 0.0718(3) -0.00377(19) 0.0595(3) -0.0106(2)
Ag5 0.0309(2) 0.0526(3) 0.0746(3) 0.0122(2) 0.0260(2) 0.01399(17)
C1 0.025(2) 0.039(2) 0.0239(19) 0.0015(17) 0.0142(17) 0.0018(17)
C2 0.029(2) 0.037(2) 0.024(2) 0.0008(16) 0.0159(18) -0.0024(17)
O1 0.046(2) 0.045(2) 0.049(2) -0.0001(18) 0.0151(19) -0.0013(18)
O2 0.046(2) 0.053(2) 0.046(2) 0.0005(18) 0.0233(18) -0.0053(18)
C3 0.039(3) 0.037(3) 0.057(3) 0.005(2) 0.026(3) 0.006(2)
C4 0.058(4) 0.069(5) 0.090(6) 0.020(4) 0.037(4) -0.006(4)
F11 0.087(4) 0.208(9) 0.149(6) 0.068(6) 0.017(4) -0.077(5)
F12 0.200(8) 0.118(5) 0.215(8) 0.020(5) 0.180(7) -0.002(5)
F13 0.125(5) 0.052(3) 0.148(5) 0.029(3) 0.079(4) 0.005(3)
O3 0.062(3) 0.088(3) 0.040(2) -0.010(2) 0.028(2) -0.033(2)
O4 0.038(2) 0.075(3) 0.041(2) -0.005(2) 0.0231(17) -0.0124(19)
C5 0.042(3) 0.051(3) 0.040(3) -0.012(2) 0.024(2) -0.015(2)
C6 0.056(4) 0.101(6) 0.061(4) -0.016(4) 0.036(4) -0.031(4)
F21 0.064(4) 0.206(9) 0.247(11) -0.083(8) 0.082(5) -0.010(5)
F22 0.084(3) 0.177(6) 0.066(3) -0.041(3) 0.038(3) -0.076(4)
F23 0.112(5) 0.249(9) 0.090(4) 0.000(5) 0.050(4) -0.117(6)
O5 0.073(3) 0.064(3) 0.064(3) 0.024(2) 0.049(3) 0.025(2)
O6 0.053(2) 0.051(2) 0.052(2) 0.0074(18) 0.036(2) 0.0096(18)
C7 0.043(3) 0.036(3) 0.045(3) 0.003(2) 0.026(2) 0.005(2)
C8 0.076(5) 0.070(4) 0.073(4) 0.024(4) 0.056(4) 0.030(4)
F31 0.153(6) 0.103(4) 0.115(4) 0.008(3) 0.086(4) 0.068(4)
F32 0.051(3) 0.150(6) 0.138(5) 0.029(4) 0.041(3) 0.028(3)
F33 0.163(6) 0.127(5) 0.171(6) 0.106(5) 0.137(5) 0.101(5)
O7 0.134(5) 0.041(2) 0.106(4) 0.012(3) 0.094(4) 0.005(3)
C9 0.078(6) 0.026(4) 0.066(5) 0.000 0.047(5) 0.000
C10 0.24(2) 0.032(5) 0.123(12) 0.000 0.143(16) 0.000
F41 0.24(3) 0.072(10) 0.18(3) 0.018(11) 0.06(2) 0.084(14)
F42 0.21(3) 0.038(7) 0.091(11) 0.016(7) 0.103(16) 0.015(13)
F43 0.32(5) 0.068(12) 0.20(4) -0.029(16) 0.21(4) -0.09(2)
O8 0.072(3) 0.035(2) 0.060(3) -0.0014(18) 0.036(2) 0.0087(19)
C11 0.048(4) 0.031(4) 0.048(4) 0.000 0.022(4) 0.000
C12 0.194(18) 0.038(5) 0.073(8) 0.000 0.077(11) 0.000
F51 0.24(2) 0.087(11) 0.19(2) 0.022(13) 0.147(19) 0.086(14)
F52 0.188(19) 0.060(11) 0.16(3) 0.046(11) 0.088(15) 0.067(13)
F53 0.38(6) 0.040(7) 0.12(2) 0.014(10) 0.17(4) 0.01(2)
N1 0.027(2) 0.040(2) 0.053(3) 0.0010(19) 0.0196(19) 0.0029(17)
N2 0.025(2) 0.047(3) 0.056(3) 0.000(2) 0.014(2) 0.0005(18)
O9 0.0286(18) 0.046(2) 0.060(2) -0.0016(18) 0.0172(18) -0.0051(16)
C13 0.031(2) 0.039(3) 0.061(3) 0.012(2) 0.022(2) 0.004(2)
C14 0.033(3) 0.043(3) 0.071(4) 0.010(3) 0.028(3) 0.000(2)
C15 0.035(3) 0.046(3) 0.068(4) 0.020(3) 0.024(3) 0.008(2)
C16 0.029(2) 0.050(3) 0.064(4) 0.012(3) 0.023(3) -0.002(2)
C17 0.026(2) 0.039(2) 0.034(2) -0.0061(19) 0.0154(19) -0.0031(18)
C18 0.026(2) 0.046(3) 0.038(2) -0.002(2) 0.015(2) -0.002(2)
O1W 0.089(4) 0.082(4) 0.141(6) -0.026(4) 0.073(5) -0.033(3)
O2W 0.071(3) 0.056(3) 0.094(4) -0.012(3) 0.048(3) -0.014(2)

loop_
_atom_type_symbol
_atom_type_description
_atom_type_scat_dispersion_real
_atom_type_scat_dispersion_imag
_atom_type_scat_source
C C 0.0033 0.0016 'International Tables Vol C Tables 4.2.6.8 and 6.1.1.4'
H H 0.0000 0.0000 'International Tables Vol C Tables 4.2.6.8 and 6.1.1.4'
N N 0.0061 0.0033 'International Tables Vol C Tables 4.2.6.8 and 6.1.1.4'
O O 0.0106 0.0060 'International Tables Vol C Tables 4.2.6.8 and 6.1.1.4'
F F 0.0171 0.0103 'International Tables Vol C Tables 4.2.6.8 and 6.1.1.4'
Ag Ag -0.8971 1.1015 'International Tables Vol C Tables 4.2.6.8 and 6.1.1.4'

loop_
_geom_angle_atom_site_label_1
_geom_angle_atom_site_label_2
_geom_angle_atom_site_label_3
_geom_angle
_geom_angle_site_symmetry_1
_geom_angle_site_symmetry_3
O3 Ag1 C2 127.45(18) . .
O3 Ag1 O5 88.92(19) . .
C2 Ag1 O5 114.08(17) . .
O3 Ag1 C1 87.00(16) . 2_655
C2 Ag1 C1 136.54(15) . 2_655
O5 Ag1 C1 88.88(15) . 2_655
O3 Ag1 C2 109.85(16) . 2_655
C2 Ag1 C2 108.45(13) . 2_655
O5 Ag1 C2 105.00(15) . 2_655
C1 Ag1 C2 28.09(14) 2_655 2_655
O3 Ag1 Ag2 85.64(12) . .
C2 Ag1 Ag2 52.49(11) . .
O5 Ag1 Ag2 85.76(11) . .
C1 Ag1 Ag2 170.97(10) 2_655 .
C2 Ag1 Ag2 160.94(10) 2_655 .
O3 Ag1 Ag1 145.65(13) . 2_655
C2 Ag1 Ag1 59.61(11) . 2_655
O5 Ag1 Ag1 120.44(13) . 2_655
C1 Ag1 Ag1 77.01(10) 2_655 2_655
C2 Ag1 Ag1 49.01(10) 2_655 2_655
Ag2 Ag1 Ag1 111.99(2) . 2_655
O3 Ag1 Ag6 91.46(15) . .
C2 Ag1 Ag6 47.95(12) . .
O5 Ag1 Ag6 154.45(11) . .
C1 Ag1 Ag6 116.66(11) 2_655 .
C2 Ag1 Ag6 98.88(10) 2_655 .
Ag2 Ag1 Ag6 68.807(16) . .
Ag1 Ag1 Ag6 69.859(16) 2_655 .
O3 Ag1 Ag3 143.69(12) . .
C2 Ag1 Ag3 49.58(12) . .
O5 Ag1 Ag3 68.40(12) . .
C1 Ag1 Ag3 119.07(10) 2_655 .
C2 Ag1 Ag3 103.43(11) 2_655 .
Ag2 Ag1 Ag3 65.452(17) . .
Ag1 Ag1 Ag3 69.412(15) 2_655 .
Ag6 Ag1 Ag3 97.498(18) . .
O3 Ag1 Ag4 75.98(15) . 2_655
C2 Ag1 Ag4 154.43(12) . 2_655
O5 Ag1 Ag4 49.66(11) . 2_655
C1 Ag1 Ag4 41.39(10) 2_655 2_655
C2 Ag1 Ag4 65.55(10) 2_655 2_655
Ag2 Ag1 Ag4 131.122(18) . 2_655
Ag1 Ag1 Ag4 108.299(18) 2_655 2_655
Ag6 Ag1 Ag4 154.07(2) . 2_655
Ag3 Ag1 Ag4 106.072(18) . 2_655
O3 Ag1 Ag6 89.17(13) . 2_655
C2 Ag1 Ag6 96.36(12) . 2_655
O5 Ag1 Ag6 142.60(11) . 2_655
C1 Ag1 Ag6 53.72(10) 2_655 2_655
C2 Ag1 Ag6 41.80(10) 2_655 2_655
Ag2 Ag1 Ag6 131.28(2) . 2_655
Ag1 Ag1 Ag6 56.848(14) 2_655 2_655
Ag6 Ag1 Ag6 62.94(2) . 2_655
Ag3 Ag1 Ag6 126.174(19) . 2_655
Ag4 Ag1 Ag6 93.818(16) 2_655 2_655
C2 Ag2 O4 125.64(16) . .
C2 Ag2 C1 133.77(16) . 5_656
O4 Ag2 C1 99.54(15) . 5_656
C2 Ag2 C2 105.95(12) . 5_656
O4 Ag2 C2 126.66(14) . 5_656
C1 Ag2 C2 27.82(14) 5_656 5_656
C2 Ag2 Ag1 51.22(12) . .
O4 Ag2 Ag1 78.12(10) . .
C1 Ag2 Ag1 170.06(11) 5_656 .
C2 Ag2 Ag1 155.07(10) 5_656 .
C2 Ag2 Ag2 58.48(12) . 5_656
O4 Ag2 Ag2 167.40(12) . 5_656
C1 Ag2 Ag2 75.29(11) 5_656 5_656
C2 Ag2 Ag2 47.47(10) 5_656 5_656
Ag1 Ag2 Ag2 108.90(2) . 5_656
C2 Ag2 Ag3 47.53(12) . .
O4 Ag2 Ag3 126.82(12) . .
C1 Ag2 Ag3 114.40(11) 5_656 .
C2 Ag2 Ag3 96.55(10) 5_656 .
Ag1 Ag2 Ag3 61.347(16) . .
Ag2 Ag2 Ag3 65.399(18) 5_656 .
C2 Ag2 Ag5 152.60(12) . 5_656
O4 Ag2 Ag5 72.94(11) . 5_656
C1 Ag2 Ag5 42.16(11) 5_656 5_656
C2 Ag2 Ag5 65.61(10) 5_656 5_656
Ag1 Ag2 Ag5 128.66(2) . 5_656
Ag2 Ag2 Ag5 108.32(2) 5_656 5_656
Ag3 Ag2 Ag5 105.921(19) . 5_656
C2 Ag2 Ag6 42.67(12) . .
O4 Ag2 Ag6 97.02(11) . .
C1 Ag2 Ag6 132.20(11) 5_656 .
C2 Ag2 Ag6 114.76(10) 5_656 .
Ag1 Ag2 Ag6 57.719(15) . .
Ag2 Ag2 Ag6 78.92(2) 5_656 .
Ag3 Ag2 Ag6 89.396(16) . .
Ag5 Ag2 Ag6 164.63(2) 5_656 .
C2 Ag2 Ag3 100.16(12) . 5_656
O4 Ag2 Ag3 107.54(12) . 5_656
C1 Ag2 Ag3 51.59(11) 5_656 5_656
C2 Ag2 Ag3 44.47(10) 5_656 5_656
Ag1 Ag2 Ag3 138.35(2) . 5_656
Ag2 Ag2 Ag3 60.164(17) 5_656 5_656
Ag3 Ag2 Ag3 125.563(16) . 5_656
Ag5 Ag2 Ag3 91.119(17) 5_656 5_656
Ag6 Ag2 Ag3 80.686(18) . 5_656
C1 Ag4 O9 148.24(16) . .
C1 Ag4 O1 114.70(15) . .
O9 Ag4 O1 93.55(15) . .
C1 Ag4 O5 93.22(15) . 2_655
O9 Ag4 O5 99.63(17) . 2_655
O1 Ag4 O5 93.24(17) . 2_655
C1 Ag4 Ag5 50.17(12) . .
O9 Ag4 Ag5 98.39(11) . .
O1 Ag4 Ag5 144.36(12) . .
O5 Ag4 Ag5 117.38(11) 2_655 .
C1 Ag4 Ag3 57.33(12) . .
O9 Ag4 Ag3 154.43(11) . .
O1 Ag4 Ag3 63.86(11) . .
O5 Ag4 Ag3 71.56(12) 2_655 .
Ag5 Ag4 Ag3 106.999(17) . .
C1 Ag4 Ag1 49.68(12) . 2_655
O9 Ag4 Ag1 127.43(12) . 2_655
O1 Ag4 Ag1 121.21(12) . 2_655
O5 Ag4 Ag1 45.91(10) 2_655 2_655
Ag5 Ag4 Ag1 76.308(17) . 2_655
Ag3 Ag4 Ag1 63.656(15) . 2_655
O8 Ag3 C2 161.38(18) . .
O8 Ag3 O2 86.43(17) . .
C2 Ag3 O2 111.60(15) . .
O8 Ag3 C1 158.84(15) . .
C2 Ag3 C1 27.99(15) . .
O2 Ag3 C1 98.23(14) . .
O8 Ag3 Ag4 117.41(13) . .
C2 Ag3 Ag4 72.07(11) . .
O2 Ag3 Ag4 80.26(9) . .
C1 Ag3 Ag4 44.28(10) . .
O8 Ag3 Ag1 115.22(14) . .
C2 Ag3 Ag1 46.70(11) . .
O2 Ag3 Ag1 146.56(10) . .
C1 Ag3 Ag1 71.06(10) . .
Ag4 Ag3 Ag1 108.294(18) . .
O8 Ag3 Ag2 131.97(12) . .
C2 Ag3 Ag2 45.85(11) . .
O2 Ag3 Ag2 93.36(10) . .
C1 Ag3 Ag2 68.63(10) . .
Ag4 Ag3 Ag2 109.802(18) . .
Ag1 Ag3 Ag2 53.201(13) . .
O8 Ag3 Ag2 145.89(14) . 5_656
C2 Ag3 Ag2 52.01(11) . 5_656
O2 Ag3 Ag2 59.61(10) . 5_656
C1 Ag3 Ag2 45.02(10) . 5_656
Ag4 Ag3 Ag2 63.370(15) . 5_656
Ag1 Ag3 Ag2 94.532(16) . 5_656
Ag2 Ag3 Ag2 54.437(16) . 5_656
O7 Ag6 C2 168.3(2) . .
O7 Ag6 O2 89.24(19) . 5_656
C2 Ag6 O2 101.95(15) . 5_656
O7 Ag6 Ag1 131.41(16) . .
C2 Ag6 Ag1 49.19(12) . .
O2 Ag6 Ag1 104.81(10) 5_656 .
O7 Ag6 Ag2 146.96(18) . .
C2 Ag6 Ag2 44.66(11) . .
O2 Ag6 Ag2 61.11(10) 5_656 .
Ag1 Ag6 Ag2 53.474(14) . .
O7 Ag6 Ag6 75.12(15) . 2_655
C2 Ag6 Ag6 97.99(12) . 2_655
O2 Ag6 Ag6 139.20(10) 5_656 2_655
Ag1 Ag6 Ag6 63.870(16) . 2_655
Ag2 Ag6 Ag6 117.01(2) . 2_655
O7 Ag6 Ag1 118.42(17) . 2_655
C2 Ag6 Ag1 50.93(11) . 2_655
O2 Ag6 Ag1 151.71(10) 5_656 2_655
Ag1 Ag6 Ag1 53.292(16) . 2_655
Ag2 Ag6 Ag1 90.657(16) . 2_655
Ag6 Ag6 Ag1 53.189(14) 2_655 2_655
C1 Ag5 N1 159.61(17) . 5
C1 Ag5 O1W 108.4(2) . .
N1 Ag5 O1W 91.8(2) 5 .
C1 Ag5 Ag4 51.49(12) . .
N1 Ag5 Ag4 108.37(12) 5 .
O1W Ag5 Ag4 154.59(18) . .
C1 Ag5 Ag2 48.10(12) . 5_656
N1 Ag5 Ag2 127.27(14) 5 5_656
O1W Ag5 Ag2 111.38(19) . 5_656
Ag4 Ag5 Ag2 68.822(16) . 5_656
C2 C1 Ag5 140.7(4) . .
C2 C1 Ag4 140.9(4) . .
Ag5 C1 Ag4 78.34(15) . .
C2 C1 Ag2 88.4(3) . 5_656
Ag5 C1 Ag2 89.74(16) . 5_656
Ag4 C1 Ag2 95.21(17) . 5_656
C2 C1 Ag1 78.3(3) . 2_655
Ag5 C1 Ag1 107.06(17) . 2_655
Ag4 C1 Ag1 88.93(15) . 2_655
Ag2 C1 Ag1 163.2(2) 5_656 2_655
C2 C1 Ag3 63.3(3) . .
Ag5 C1 Ag3 155.0(2) . .
Ag4 C1 Ag3 78.40(14) . .
Ag2 C1 Ag3 83.39(14) 5_656 .
Ag1 C1 Ag3 81.49(13) 2_655 .
C1 C2 Ag6 100.8(3) . .
C1 C2 Ag1 144.6(4) . .
Ag6 C2 Ag1 82.87(16) . .
C1 C2 Ag2 137.9(4) . .
Ag6 C2 Ag2 92.66(17) . .
Ag1 C2 Ag2 76.29(14) . .
C1 C2 Ag3 88.7(3) . .
Ag6 C2 Ag3 166.3(2) . .
Ag1 C2 Ag3 83.71(16) . .
Ag2 C2 Ag3 86.62(16) . .
C1 C2 Ag1 73.6(3) . 2_655
Ag6 C2 Ag1 87.26(15) . 2_655
Ag1 C2 Ag1 71.38(13) . 2_655
Ag2 C2 Ag1 147.4(2) . 2_655
Ag3 C2 Ag1 86.05(15) . 2_655
C1 C2 Ag2 63.8(3) . 5_656
Ag6 C2 Ag2 109.41(18) . 5_656
Ag1 C2 Ag2 148.3(2) . 5_656
Ag2 C2 Ag2 74.05(12) . 5_656
Ag3 C2 Ag2 83.52(14) . 5_656
Ag1 C2 Ag2 136.25(18) 2_655 5_656
C3 O1 Ag4 123.5(4) . .
C3 O2 Ag6 141.0(4) . 5_656
C3 O2 Ag3 101.7(4) . .
Ag6 O2 Ag3 115.52(16) 5_656 .
O1 C3 O2 128.0(6) . .
O1 C3 C4 115.9(6) . .
O2 C3 C4 116.1(6) . .
F11 C4 F13 109.3(9) . .
F11 C4 F12 106.7(10) . .
F13 C4 F12 102.1(8) . .
F11 C4 C3 114.4(7) . .
F13 C4 C3 112.6(7) . .
F12 C4 C3 110.8(7) . .
C5 O3 Ag1 117.2(4) . .
C5 O4 Ag2 124.6(4) . .
O4 C5 O3 130.1(5) . .
O4 C5 C6 116.0(5) . .
O3 C5 C6 113.8(6) . .
F21 C6 F23 107.0(9) . .
F21 C6 F22 107.1(9) . .
F23 C6 F22 106.1(7) . .
F21 C6 C5 111.4(7) . .
F23 C6 C5 112.2(7) . .
F22 C6 C5 112.7(6) . .
C7 O5 Ag1 123.1(4) . .
C7 O5 Ag4 149.6(4) . 2_655
Ag1 O5 Ag4 84.43(14) . 2_655
O6 C7 O5 128.2(5) . .
O6 C7 C8 116.9(5) . .
O5 C7 C8 114.8(5) . .
F31 C8 F32 105.1(7) . .
F31 C8 F33 108.9(8) . .
F32 C8 F33 105.5(8) . .
F31 C8 C7 111.7(6) . .
F32 C8 C7 111.3(7) . .
F33 C8 C7 113.9(6) . .
C9 O7 Ag6 128.1(5) . .
O7 C9 O7 131.5(9) 2_655 .
O7 C9 C10 114.2(4) 2_655 .
O7 C9 C10 114.2(4) . .
F42 C10 F42 125(2) 2_655 .
F42 C10 F43 113.6(14) 2_655 .
F42 C10 F43 36(2) . .
F42 C10 F43 36(2) 2_655 2_655
F42 C10 F43 113.6(14) . 2_655
F43 C10 F43 127(3) . 2_655
F42 C10 F41 66.4(16) 2_655 2_655
F42 C10 F41 103.4(15) . 2_655
F43 C10 F41 68.0(15) . 2_655
F43 C10 F41 102.1(17) 2_655 2_655
F42 C10 F41 103.4(15) 2_655 .
F42 C10 F41 66.4(16) . .
F43 C10 F41 102.1(17) . .
F43 C10 F41 68.0(15) 2_655 .
F41 C10 F41 158.8(17) 2_655 .
F42 C10 C9 117.4(11) 2_655 .
F42 C10 C9 117.4(11) . .
F43 C10 C9 116.4(17) . .
F43 C10 C9 116.4(17) 2_655 .
F41 C10 C9 100.6(8) 2_655 .
F41 C10 C9 100.6(8) . .
F42 F41 C10 46.2(9) . .
F42 F41 F43 82.5(19) . 2_655
C10 F41 F43 47.1(14) . 2_655
F43 F42 C10 75(3) . .
F43 F42 F41 142(5) . .
C10 F42 F41 67.4(16) . .
F42 F43 C10 69(4) . .
F42 F43 F41 132(5) . 2_655
C10 F43 F41 64.9(15) . 2_655
C11 O8 Ag3 128.4(4) . .
O8 C11 O8 131.6(8) . 2_655
O8 C11 C12 114.2(4) . .
O8 C11 C12 114.2(4) 2_655 .
F53 C12 F53 125(3) 2_655 .
F53 C12 F52 36(3) 2_655 2_655
F53 C12 F52 118(2) . 2_655
F53 C12 F52 118(2) 2_655 .
F53 C12 F52 36(3) . .
F52 C12 F52 137(3) 2_655 .
F53 C12 F51 102(2) 2_655 2_655
F53 C12 F51 65(2) . 2_655
F52 C12 F51 69.5(16) 2_655 2_655
F52 C12 F51 100.5(18) . 2_655
F53 C12 F51 65(2) 2_655 .
F53 C12 F51 102(2) . .
F52 C12 F51 100.5(18) 2_655 .
F52 C12 F51 69.5(16) . .
F51 C12 F51 153.3(19) 2_655 .
F53 C12 C11 117.4(13) 2_655 .
F53 C12 C11 117.4(13) . .
F52 C12 C11 111.4(16) 2_655 .
F52 C12 C11 111.4(16) . .
F51 C12 C11 103.4(9) 2_655 .
F51 C12 C11 103.4(9) . .
F53 F51 C12 48.5(13) 2_655 .
F53 F51 F52 88.8(19) 2_655 .
C12 F51 F52 48.8(11) . .
F53 F52 C12 68(4) . .
F53 F52 F51 124(5) . .
C12 F52 F51 61.7(15) . .
F52 F53 C12 76(4) . .
F52 F53 F51 143(4) . 2_655
C12 F53 F51 67(2) . 2_655
C14 N1 C15 118.0(5) . .
C14 N1 Ag5 120.8(4) . 5
C15 N1 Ag5 120.8(4) . 5
C18 O9 Ag4 133.1(4) . .
C17 C13 C14 119.0(5) . .
N1 C14 C13 122.9(5) . .
N1 C15 C16 122.4(5) . .
C17 C16 C15 119.3(5) . .
C16 C17 C13 118.4(5) . .
C16 C17 C18 119.2(5) . .
C13 C17 C18 122.3(5) . .
O9 C18 N2 124.2(5) . .
O9 C18 C17 117.0(5) . .
N2 C18 C17 118.7(5) . .

loop_
_geom_bond_atom_site_label_1
_geom_bond_atom_site_label_2
_geom_bond_distance
_geom_bond_site_symmetry_2
Ag1 O3 2.264(4) .
Ag1 C2 2.265(5) .
Ag1 O5 2.400(4) .
Ag1 C1 2.536(4) 2_655
Ag1 C2 2.588(4) 2_655
Ag1 Ag2 2.8227(5) .
Ag1 Ag1 2.8436(7) 2_655
Ag1 Ag6 2.9697(7) .
Ag1 Ag3 3.0934(6) .
Ag1 Ag4 3.3249(6) 2_655
Ag1 Ag6 3.3301(7) 2_655
Ag2 C2 2.305(4) .
Ag2 O4 2.327(4) .
Ag2 C1 2.393(4) 5_656
Ag2 C2 2.666(5) 5_656
Ag2 Ag2 3.0069(8) 5_656
Ag2 Ag3 3.2065(7) .
Ag2 Ag5 3.2153(6) 5_656
Ag2 Ag6 3.2750(7) .
Ag2 Ag3 3.3609(7) 5_656
Ag4 C1 2.199(5) .
Ag4 O9 2.216(4) .
Ag4 O1 2.405(4) .
Ag4 O5 2.546(5) 2_655
Ag4 Ag5 2.7520(7) .
Ag4 Ag3 3.0851(7) .
Ag4 Ag1 3.3249(6) 2_655
Ag3 O8 2.232(4) .
Ag3 C2 2.369(5) .
Ag3 O2 2.548(4) .
Ag3 C1 2.651(5) .
Ag3 Ag2 3.3609(7) 5_656
Ag6 O7 2.178(5) .
Ag6 C2 2.222(5) .
Ag6 O2 2.532(4) 5_656
Ag6 Ag6 3.3032(11) 2_655
Ag6 Ag1 3.3301(7) 2_655
Ag5 C1 2.158(5) .
Ag5 N1 2.187(4) 5
Ag5 O1W 2.455(6) .
Ag5 Ag2 3.2153(6) 5_656
C1 C2 1.245(6) .
C1 Ag2 2.393(4) 5_656
C1 Ag1 2.536(4) 2_655
C2 Ag1 2.588(4) 2_655
C2 Ag2 2.666(5) 5_656
O1 C3 1.230(7) .
O2 C3 1.238(7) .
O2 Ag6 2.532(4) 5_656
C3 C4 1.529(10) .
C4 F11 1.264(10) .
C4 F13 1.296(10) .
C4 F12 1.338(12) .
O3 C5 1.238(7) .
O4 C5 1.223(7) .
C5 C6 1.542(9) .
C6 F21 1.270(12) .
C6 F23 1.298(10) .
C6 F22 1.314(9) .
O5 C7 1.236(7) .
O5 Ag4 2.546(5) 2_655
O6 C7 1.233(7) .
C7 C8 1.536(8) .
C8 F31 1.291(10) .
C8 F32 1.294(10) .
C8 F33 1.299(9) .
O7 C9 1.211(6) .
C9 O7 1.211(6) 2_655
C9 C10 1.537(13) .
C10 F42 1.19(2) 2_655
C10 F42 1.19(2) .
C10 F43 1.24(3) .
C10 F43 1.24(3) 2_655
C10 F41 1.53(2) 2_655
C10 F41 1.53(2) .
F41 F42 1.52(4) .
F41 F43 1.57(3) 2_655
F42 F43 0.75(5) .
F43 F41 1.57(3) 2_655
O8 C11 1.229(5) .
C11 O8 1.229(5) 2_655
C11 C12 1.549(13) .
C12 F53 1.19(2) 2_655
C12 F53 1.19(2) .
C12 F52 1.25(3) 2_655
C12 F52 1.25(3) .
C12 F51 1.46(2) 2_655
C12 F51 1.46(2) .
F51 F53 1.44(5) 2_655
F51 F52 1.56(3) .
F52 F53 0.75(7) .
F53 F51 1.44(5) 2_655
N1 C14 1.313(7) .
N1 C15 1.335(8) .
N1 Ag5 2.187(4) 5
N2 C18 1.312(7) .
O9 C18 1.230(6) .
C13 C17 1.377(7) .
C13 C14 1.392(7) .
C15 C16 1.396(8) .
C16 C17 1.358(8) .
C17 C18 1.507(6) .
